data_2021402
loop_
_publ_author_name
'Kaushik, Reetam'
'Khan, Imran'
'Saini, Mukesh Kumar'
'Hussain, Firasat'
'Sadakane, Masahiro'

_publ_section_title
;
 Synthesis and characterization of carbonate-encapsulated ytterbium- and
 yttrium-containing polyoxotungstates
;
_journal_coeditor_code JR3017
_journal_issue 11
_journal_name_full 'Acta Crystallographica Section C'
_journal_page_first 1355
_journal_page_last 1361
_journal_paper_doi 10.1107/S2053229618011841
_journal_volume 74
_journal_year 2018
_chemical_formula_iupac 'Y2 K3 Na4 [Y3 (Ge W9 O34)2 (C O3) (H2 O1)3], 19H2 O1'
_chemical_formula_moiety '0.25(C4 Ge8 K12 Na16 O364 W72 Y20), 4(O)'
_chemical_formula_sum 'C Ge2 K3 Na4 O95 W18 Y5'
_chemical_formula_weight 5640.30
_chemical_name_systematic
;
Diyttrium tripotassium tetrasodium
triaquacarbonato(germanotungstato)triyttrium nonadecahydrate
;
_space_group_crystal_system monoclinic
_space_group_IT_number 15
_space_group_name_Hall '-C 2yc'
_space_group_name_H-M_alt 'C 1 2/c 1'
_symmetry_space_group_name_Hall '-C 2yc'
_symmetry_space_group_name_H-M 'C 1 2/c 1'
_atom_sites_solution_primary direct
_audit_creation_method
;
Olex2 1.2
(compiled 2018.04.26 svn.r3504 for OlexSys, GUI svn.r5492)
;
_cell_angle_alpha 90
_cell_angle_beta 110.869(3)
_cell_angle_gamma 90
_cell_formula_units_Z 4
_cell_length_a 23.3948(6)
_cell_length_b 24.5658(5)
_cell_length_c 18.6887(5)
_cell_measurement_reflns_used 17265
_cell_measurement_temperature 293(2)
_cell_measurement_theta_max 29.2500
_cell_measurement_theta_min 3.4930
_cell_volume 10036.0(5)
_computing_cell_refinement
;
CrysAlis PRO (Rigaku OD, 2015)
;
_computing_data_collection
;
CrysAlis PRO (Rigaku OD, 2015)
;
_computing_data_reduction
;
CrysAlis PRO (Rigaku OD, 2015)
;
_computing_molecular_graphics
;
OLEX2 (Dolomanov <i>et al.</i>, 2009)
;
_computing_publication_material
;
OLEX2 (Dolomanov <i>et al.</i>, 2009)
;
_computing_structure_refinement
;
SHELXL2017 (Sheldrick, 2015)
;
_computing_structure_solution
;
SHELXS97 (Sheldrick, 2008)
;
_diffrn_ambient_temperature 293(2)
_diffrn_detector 'CCD plate'
_diffrn_detector_area_resol_mean 15.9853
_diffrn_measured_fraction_theta_full 0.998
_diffrn_measured_fraction_theta_max 0.998
_diffrn_measurement_device 'four-circle diffractometer'
_diffrn_measurement_device_type 'Rigaku Xcalibur Sapphire3'
_diffrn_measurement_method '\w scans'
_diffrn_radiation_monochromator graphite
_diffrn_radiation_probe x-ray
_diffrn_radiation_type MoK\a
_diffrn_radiation_wavelength 0.71073
_diffrn_reflns_av_R_equivalents 0.0614
_diffrn_reflns_av_unetI/netI 0.0401
_diffrn_reflns_limit_h_max 28
_diffrn_reflns_limit_h_min -28
_diffrn_reflns_limit_k_max 29
_diffrn_reflns_limit_k_min -29
_diffrn_reflns_limit_l_max 22
_diffrn_reflns_limit_l_min -22
_diffrn_reflns_number 64826
_diffrn_reflns_theta_full 25.242
_diffrn_reflns_theta_max 25.681
_diffrn_reflns_theta_min 3.310
_diffrn_source 'fine-focus sealed X-ray tube'
_exptl_absorpt_coefficient_mu 24.224
_exptl_absorpt_correction_T_max 1.00000
_exptl_absorpt_correction_T_min 0.15241
_exptl_absorpt_correction_type multi-scan
_exptl_absorpt_process_details
;
(CrysAlis PRO; Rigaku OD, 2015)
;
_exptl_crystal_colour colourless
_exptl_crystal_density_diffrn 3.733
_exptl_crystal_description needle
_exptl_crystal_F_000 9832
_exptl_crystal_size_max 0.17
_exptl_crystal_size_mid 0.06
_exptl_crystal_size_min 0.04
_refine_diff_density_max 2.981
_refine_diff_density_min -1.708
_refine_ls_extinction_coef 0.000040(2)
_refine_ls_extinction_expression Fc^*^=kFc[1+0.001xFc^2^\l^3^/sin(2\q)]^-1/4^
_refine_ls_extinction_method
;
SHELXL2017 (Sheldrick, 2015)
;
_refine_ls_goodness_of_fit_ref 1.091
_refine_ls_hydrogen_treatment undef
_refine_ls_matrix_type full
_refine_ls_number_parameters 346
_refine_ls_number_reflns 9529
_refine_ls_number_restraints 0
_refine_ls_restrained_S_all 1.091
_refine_ls_R_factor_all 0.0449
_refine_ls_R_factor_gt 0.0382
_refine_ls_shift/su_max 0.001
_refine_ls_shift/su_mean 0.000
_refine_ls_structure_factor_coef Fsqd
_refine_ls_weighting_details 'w=1/[\s^2^(Fo^2^)+(0.0302P)^2^+506.4720P] where P=(Fo^2^+2Fc^2^)/3'
_refine_ls_weighting_scheme calc
_refine_ls_wR_factor_gt 0.0894
_refine_ls_wR_factor_ref 0.0935
_reflns_number_gt 8461
_reflns_number_total 9529
_reflns_threshold_expression 'I > 2\s(I)'
_cod_data_source_file jr3017sup1.cif
_cod_data_source_block 2a
_cod_database_code 2021402
_shelx_space_group_comment
;
The symmetry employed for this shelxl refinement is uniquely defined
by the following loop, which should always be used as a source of
symmetry information in preference to the above space-group names.
They are only intended as comments.
;

loop_
_space_group_symop_operation_xyz
'x, y, z'
'-x, y, -z+1/2'
'x+1/2, y+1/2, z'
'-x+1/2, y+1/2, -z+1/2'
'-x, -y, -z'
'x, -y, z-1/2'
'-x+1/2, -y+1/2, -z'
'x+1/2, -y+1/2, z-1/2'

loop_
_atom_site_type_symbol
_atom_site_label
_atom_site_fract_x
_atom_site_fract_y
_atom_site_fract_z
_atom_site_U_iso_or_equiv
_atom_site_adp_type
_atom_site_calc_flag
_atom_site_occupancy
C C1 0.500000 0.1879(6) 0.250000 0.011(3) Uiso d 1
Ge Ge1 0.37401(5) 0.18710(4) 0.29947(6) 0.0084(2) Uani d 1
K K1 0.10377(15) 0.22529(14) -0.0398(2) 0.0395(8) Uani d 1
K K2 0.500000 0.0140(2) 0.250000 0.0456(12) Uiso d 1
Na Na1 0.1545(3) 0.2150(3) 0.4521(4) 0.0511(18) Uani d 1
Na Na2 0.2479(4) 0.0534(3) -0.0382(4) 0.065(2) Uani d 1
O O1 0.2891(4) 0.1247(3) 0.5138(4) 0.0167(17) Uiso d 1
O O2 0.1435(4) 0.1197(4) 0.2078(5) 0.023(2) Uiso d 1
O O3 0.2170(4) 0.3189(3) 0.3549(5) 0.0219(19) Uiso d 1
O O4 0.2320(4) 0.1242(3) 0.3548(4) 0.0145(17) Uiso d 1
O O5 0.1953(4) 0.2173(3) 0.2787(4) 0.0153(17) Uiso d 1
O O6 0.2658(4) 0.2194(3) 0.4257(4) 0.0152(17) Uiso d 1
O O7 0.3486(4) 0.0903(3) 0.4142(5) 0.0199(18) Uiso d 1
O O8 0.2661(4) 0.0878(3) 0.2406(4) 0.0147(17) Uiso d 1
O O9 0.2316(4) 0.1797(3) 0.1686(4) 0.0151(17) Uiso d 1
O O10 0.2719(4) 0.2883(3) 0.2506(4) 0.0170(17) Uiso d 1
O O11 0.3395(4) 0.2900(3) 0.3951(4) 0.0174(18) Uiso d 1
O O12 0.3821(4) 0.1826(3) 0.4862(4) 0.0154(17) Uiso d 1
O O13 0.3082(3) 0.1869(3) 0.3256(4) 0.0109(16) Uiso d 1
O O14 0.4316(4) 0.3677(4) 0.4542(5) 0.028(2) Uiso d 1
O O15 0.4996(4) 0.1993(3) 0.5920(5) 0.0213(19) Uiso d 1
O O16 0.4266(4) 0.0018(3) 0.4423(5) 0.0204(19) Uiso d 1
O O17 0.3024(4) -0.0018(3) 0.1747(4) 0.0185(18) Uiso d 1
O O18 0.2204(4) 0.1901(3) 0.0174(5) 0.0210(19) Uiso d 1
O O19 0.2864(4) 0.3633(4) 0.1488(5) 0.0228(19) Uiso d 1
O O20 0.4537(4) 0.2558(3) 0.4533(5) 0.0194(18) Uiso d 1
O O21 0.4638(3) 0.1060(3) 0.5010(4) 0.0117(16) Uiso d 1
O O22 0.3822(4) 0.0555(3) 0.2997(4) 0.0157(17) Uiso d 1
O O23 0.2752(3) 0.1008(3) 0.1060(4) 0.0141(17) Uiso d 1
O O24 0.3044(4) 0.2515(3) 0.1382(4) 0.0174(18) Uiso d 1
O O25 0.3660(4) 0.3541(3) 0.2979(4) 0.0173(18) Uiso d 1
O O26 0.3932(3) 0.2549(3) 0.2892(4) 0.0129(16) Uiso d 1
O O27 0.4322(3) 0.1540(3) 0.3732(4) 0.0136(16) Uiso d 1
O O28 0.3562(3) 0.1520(3) 0.2129(4) 0.0115(16) Uiso d 1
O O29 0.4860(4) 0.3239(3) 0.3601(5) 0.0194(18) Uiso d 1
O O30 0.5012(4) 0.0628(3) 0.3890(4) 0.0153(17) Uiso d 1
O O31 0.3909(3) 0.0624(3) 0.1584(4) 0.0143(17) Uiso d 1
O O32 0.3450(4) 0.1741(3) 0.0655(5) 0.0188(18) Uiso d 1
O O33 0.4016(4) 0.3227(3) 0.1797(4) 0.0175(18) Uiso d 1
O O34 0.500000 0.4009(7) 0.250000 0.047(4) Uiso d 1
O O35 0.3806(4) 0.0820(4) -0.0004(5) 0.027(2) Uiso d 1
O O36 0.5430(4) 0.1790(3) 0.4764(4) 0.0157(17) Uiso d 1
O O37 0.500000 0.1358(5) 0.250000 0.016(2) Uiso d 1
O O38 0.4703(4) 0.2145(3) 0.1883(4) 0.0164(17) Uiso d 1
O O39 0.3726(5) -0.0964(4) 0.2623(6) 0.037(2) Uiso d 1
O O40 0.2407(5) -0.0886(4) 0.2053(6) 0.038(2) Uiso d 1
O O41 0.2155(6) -0.0537(5) 0.0495(7) 0.059(3) Uiso d 1
O O42 0.3991(4) -0.1416(4) 0.1421(5) 0.034(2) Uiso d 1
O O43 0.3627(5) -0.0331(5) 0.0795(7) 0.051(3) Uiso d 1
O O44 0.3393(6) 0.1444(5) -0.1281(7) 0.059(3) Uiso d 1
O O45 0.4918(5) -0.0709(5) 0.3427(6) 0.048(3) Uiso d 1
O O46 0.1276(7) 0.2508(7) 0.1113(9) 0.084(5) Uiso d 1
W W1 0.30714(2) 0.14895(2) 0.43569(3) 0.01229(11) Uani d 1
W W2 0.21659(2) 0.14595(2) 0.24972(3) 0.01288(11) Uani d 1
W W3 0.26111(2) 0.26629(2) 0.33879(3) 0.01282(11) Uani d 1
W W4 0.41998(2) 0.31631(2) 0.38725(3) 0.01407(11) Uani d 1
W W5 0.47296(2) 0.18470(2) 0.49433(3) 0.01234(11) Uani d 1
W W6 0.43031(2) 0.06628(2) 0.40646(3) 0.01174(11) Uani d 1
W W7 0.32975(2) 0.06492(2) 0.19763(3) 0.01089(11) Uani d 1
W W8 0.28234(2) 0.17921(2) 0.09987(3) 0.01205(11) Uani d 1
W W9 0.33323(2) 0.31248(2) 0.20134(3) 0.01302(11) Uani d 1
Y Y1 0.43456(5) 0.13077(5) 0.11475(6) 0.0149(2) Uani d 1
Y Y2 0.500000 0.30259(7) 0.250000 0.0176(3) Uani d 1
Y Y3 0.30630(5) -0.09084(5) 0.13402(6) 0.0157(2) Uani d 1
O O0AA 0.4204(9) -0.2241(8) 0.2501(10) 0.030(4) Uiso d 0.5
O O1AA 0.2581(10) -0.0111(9) 0.3243(12) 0.040(5) Uiso d 0.5
O O2AA 0.1440(10) -0.1023(9) -0.0818(12) 0.039(5) Uiso d 0.5
O O3AA 0.1567(10) 0.0260(9) 0.0999(12) 0.047(6) Uiso d 0.5
O O4AA 0.1747(10) 0.0810(9) -0.0417(13) 0.047(6) Uiso d 0.5

loop_
_atom_site_aniso_label
_atom_site_aniso_U_11
_atom_site_aniso_U_22
_atom_site_aniso_U_33
_atom_site_aniso_U_12
_atom_site_aniso_U_13
_atom_site_aniso_U_23
Ge1 0.0086(6) 0.0066(6) 0.0102(5) 0.0001(4) 0.0037(5) -0.0007(4)
K1 0.0318(19) 0.037(2) 0.046(2) 0.0089(15) 0.0094(15) 0.0027(15)
Na1 0.048(4) 0.066(5) 0.050(4) -0.021(3) 0.029(3) -0.023(3)
Na2 0.093(6) 0.071(5) 0.024(3) -0.016(4) 0.013(4) 0.002(3)
W1 0.0131(2) 0.0122(2) 0.0133(2) 0.00061(17) 0.00668(18) 0.00254(17)
W2 0.0098(2) 0.0131(2) 0.0160(2) 0.00009(17) 0.00489(19) -0.00088(18)
W3 0.0148(2) 0.0085(2) 0.0186(2) 0.00288(17) 0.01002(19) 0.00103(18)
W4 0.0175(3) 0.0095(2) 0.0168(2) -0.00238(18) 0.0081(2) -0.00237(18)
W5 0.0110(2) 0.0133(2) 0.0124(2) -0.00076(17) 0.00373(18) -0.00129(17)
W6 0.0114(2) 0.0087(2) 0.0148(2) 0.00072(17) 0.00431(18) 0.00231(17)
W7 0.0120(2) 0.0066(2) 0.0148(2) -0.00119(17) 0.00555(18) -0.00168(17)
W8 0.0109(2) 0.0126(2) 0.0121(2) 0.00200(17) 0.00339(18) 0.00124(17)
W9 0.0156(3) 0.0091(2) 0.0165(2) 0.00306(17) 0.00833(19) 0.00286(18)
Y1 0.0168(6) 0.0112(6) 0.0155(5) -0.0007(4) 0.0043(5) -0.0006(4)
Y2 0.0216(9) 0.0118(8) 0.0180(8) 0.000 0.0053(7) 0.000
Y3 0.0206(6) 0.0111(6) 0.0183(6) -0.0048(4) 0.0105(5) -0.0043(4)

loop_
_atom_type_symbol
_atom_type_description
_atom_type_scat_dispersion_real
_atom_type_scat_dispersion_imag
_atom_type_scat_source
C C 0.0033 0.0016 'International Tables Vol C Tables 4.2.6.8 and 6.1.1.4'
Ge Ge 0.1547 1.8001 'International Tables Vol C Tables 4.2.6.8 and 6.1.1.4'
K K 0.2009 0.2494 'International Tables Vol C Tables 4.2.6.8 and 6.1.1.4'
Na Na 0.0362 0.0249 'International Tables Vol C Tables 4.2.6.8 and 6.1.1.4'
O O 0.0106 0.0060 'International Tables Vol C Tables 4.2.6.8 and 6.1.1.4'
W W -0.8490 6.8722 'International Tables Vol C Tables 4.2.6.8 and 6.1.1.4'
Y Y -2.7962 3.5667 'International Tables Vol C Tables 4.2.6.8 and 6.1.1.4'

loop_
_geom_angle_atom_site_label_1
_geom_angle_atom_site_label_2
_geom_angle_atom_site_label_3
_geom_angle_site_symmetry_1
_geom_angle_site_symmetry_3
_geom_angle
O37 C1 O38 . . 120.4(7)
O37 C1 O38 . 2_655 120.4(7)
O37 C1 Y1 . 2_655 60.1(3)
O37 C1 Y1 . . 60.1(3)
O37 C1 Y2 . . 180.0
O38 C1 O38 . 2_655 119.3(14)
O38 C1 Y1 . 2_655 179.5(9)
O38 C1 Y1 2_655 . 179.5(9)
O38 C1 Y1 2_655 2_655 60.2(5)
O38 C1 Y1 . . 60.2(5)
O38 C1 Y2 . . 59.6(7)
O38 C1 Y2 2_655 . 59.6(7)
Y1 C1 Y1 . 2_655 120.3(5)
Y2 C1 Y1 . . 119.9(3)
Y2 C1 Y1 . 2_655 119.9(3)
O26 Ge1 O13 . . 108.3(3)
O26 Ge1 O27 . . 111.6(4)
O27 Ge1 O13 . . 106.8(3)
O28 Ge1 O13 . . 108.0(3)
O28 Ge1 O26 . . 110.7(3)
O28 Ge1 O27 . . 111.2(4)
O18 K1 O24 . 7 60.9(2)
O18 K1 O29 . 8_455 134.3(3)
O18 K1 O32 . 7 85.3(3)
O18 K1 O33 . 7 86.5(3)
O18 K1 O36 . 8_455 134.7(3)
O18 K1 O38 . 7 132.6(3)
O18 K1 O46 . . 82.0(4)
O18 K1 W8 . 7 67.50(19)
O18 K1 W9 . 7 67.87(19)
O18 K1 Y1 . 7 121.2(2)
O18 K1 Y2 . 7 121.7(2)
O24 K1 W8 7 7 28.50(14)
O24 K1 W9 7 7 28.61(14)
O24 K1 Y1 7 7 75.60(16)
O24 K1 Y2 7 7 76.42(15)
O29 K1 O24 8_455 7 110.9(2)
O29 K1 O38 8_455 7 62.0(2)
O29 K1 W8 8_455 7 128.39(19)
O29 K1 W9 8_455 7 86.42(18)
O29 K1 Y1 8_455 7 95.86(18)
O29 K1 Y2 8_455 7 35.53(16)
O32 K1 O24 7 7 50.9(2)
O32 K1 O29 7 8_455 126.4(3)
O32 K1 O38 7 7 64.4(2)
O32 K1 W8 7 7 23.83(17)
O32 K1 W9 7 7 77.27(18)
O32 K1 Y1 7 7 35.94(17)
O32 K1 Y2 7 7 97.52(19)
O33 K1 O24 7 7 52.2(2)
O33 K1 O29 7 8_455 61.6(2)
O33 K1 O32 7 7 95.0(3)
O33 K1 O38 7 7 62.7(2)
O33 K1 W8 7 7 78.45(18)
O33 K1 W9 7 7 24.98(17)
O33 K1 Y1 7 7 96.92(19)
O33 K1 Y2 7 7 35.28(17)
O36 K1 O24 8_455 7 111.4(2)
O36 K1 O29 8_455 8_455 90.9(2)
O36 K1 O32 8_455 7 63.6(2)
O36 K1 O33 8_455 7 126.1(3)
O36 K1 O38 8_455 7 63.4(2)
O36 K1 W8 8_455 7 87.32(18)
O36 K1 W9 8_455 7 128.57(19)
O36 K1 Y1 8_455 7 36.87(16)
O36 K1 Y2 8_455 7 95.65(18)
O38 K1 O24 7 7 71.8(2)
O38 K1 W8 7 7 71.46(16)
O38 K1 W9 7 7 70.38(16)
O38 K1 Y1 7 7 40.10(15)
O38 K1 Y2 7 7 38.94(15)
O46 K1 O24 . 7 126.4(4)
O46 K1 O29 . 8_455 122.7(4)
O46 K1 O32 . 7 91.9(4)
O46 K1 O33 . 7 166.0(4)
O46 K1 O36 . 8_455 68.0(4)
O46 K1 O38 . 7 131.3(4)
O46 K1 W8 . 7 104.1(3)
O46 K1 W9 . 7 148.5(3)
O46 K1 Y1 . 7 95.8(3)
O46 K1 Y2 . 7 155.0(4)
W9 K1 W8 7 7 56.69(5)
Y1 K1 W8 7 7 56.14(5)
Y1 K1 W9 7 7 92.32(8)
Y1 K1 Y2 7 7 79.04(7)
Y2 K1 W8 7 7 93.35(8)
Y2 K1 W9 7 7 56.48(5)
O22 K2 O22 . 2_655 144.8(3)
O22 K2 W7 2_655 2_655 28.35(13)
O22 K2 W7 . 2_655 133.52(18)
O22 K2 Y1 2_655 . 76.21(15)
O22 K2 Y1 . . 77.17(15)
O22 K2 Y1 . 2_655 76.20(16)
O22 K2 Y1 2_655 2_655 77.17(15)
O30 K2 O22 2_655 . 112.4(2)
O30 K2 O22 . . 50.5(2)
O30 K2 O22 . 2_655 112.4(2)
O30 K2 O22 2_655 2_655 50.5(2)
O30 K2 O30 2_655 . 130.4(4)
O30 K2 O37 . . 65.17(19)
O30 K2 O37 2_655 . 65.18(19)
O30 K2 W7 2_655 2_655 76.97(16)
O30 K2 W7 . 2_655 87.69(17)
O30 K2 Y1 . . 99.3(2)
O30 K2 Y1 2_655 2_655 99.3(2)
O30 K2 Y1 . 2_655 36.83(17)
O30 K2 Y1 2_655 . 36.83(16)
O31 K2 O22 . . 51.6(2)
O31 K2 O22 2_655 . 111.3(2)
O31 K2 O22 . 2_655 111.3(2)
O31 K2 O22 2_655 2_655 51.6(2)
O31 K2 O30 . 2_655 63.3(2)
O31 K2 O30 . . 95.2(2)
O31 K2 O30 2_655 2_655 95.2(2)
O31 K2 O30 2_655 . 63.3(2)
O31 K2 O31 . 2_655 129.4(4)
O31 K2 O37 2_655 . 64.72(19)
O31 K2 O37 . . 64.72(19)
O31 K2 W7 2_655 2_655 24.46(15)
O31 K2 W7 . 2_655 129.8(2)
O31 K2 Y1 . . 36.67(17)
O31 K2 Y1 2_655 . 98.8(2)
O31 K2 Y1 2_655 2_655 36.67(17)
O31 K2 Y1 . 2_655 98.8(2)
O37 K2 O22 . . 72.39(16)
O37 K2 O22 . 2_655 72.39(16)
O37 K2 W7 . 2_655 71.55(7)
O37 K2 Y1 . . 40.44(6)
O37 K2 Y1 . 2_655 40.44(6)
O45 K2 O22 2_655 2_655 79.0(3)
O45 K2 O22 . 2_655 130.4(3)
O45 K2 O22 2_655 . 130.4(3)
O45 K2 O22 . . 79.0(3)
O45 K2 O30 2_655 . 155.3(3)
O45 K2 O30 . 2_655 155.3(3)
O45 K2 O30 . . 74.1(3)
O45 K2 O30 2_655 2_655 74.1(3)
O45 K2 O31 . . 117.1(3)
O45 K2 O31 2_655 2_655 117.1(3)
O45 K2 O31 . 2_655 100.9(3)
O45 K2 O31 2_655 . 100.9(3)
O45 K2 O37 2_655 . 139.1(2)
O45 K2 O37 . . 139.1(2)
O45 K2 O45 . 2_655 81.9(5)
O45 K2 W7 2_655 2_655 96.1(2)
O45 K2 W7 . 2_655 111.9(2)
O45 K2 Y1 2_655 . 104.9(2)
O45 K2 Y1 . 2_655 104.9(2)
O45 K2 Y1 . . 153.3(2)
O45 K2 Y1 2_655 2_655 153.3(2)
Y1 K2 W7 . 2_655 93.33(9)
Y1 K2 W7 2_655 2_655 57.33(5)
Y1 K2 Y1 2_655 . 80.88(11)
O6 Na1 O6 . 7_556 74.9(3)
O6 Na1 O12 . 7_556 116.2(3)
O6 Na1 O12 7_556 7_556 54.6(2)
O6 Na1 W3 . 7_556 90.1(2)
O6 Na1 W3 7_556 7_556 31.35(17)
O6 Na1 O2AA . 6_556 90.6(5)
O11 Na1 O6 7_556 . 117.7(3)
O11 Na1 O6 7_556 7_556 55.6(3)
O11 Na1 O12 7_556 7_556 64.3(3)
O11 Na1 W3 7_556 7_556 28.85(18)
O11 Na1 O2AA 7_556 6_556 98.8(5)
O12 Na1 W3 7_556 7_556 67.19(19)
O2AA Na1 O6 6_556 7_556 134.9(5)
O2AA Na1 O12 6_556 7_556 152.5(5)
O2AA Na1 W3 6_556 7_556 109.1(5)
O19 Na2 O35 7 . 90.2(3)
O19 Na2 O1AA 7 6 72.4(5)
O23 Na2 O19 . 7 108.2(4)
O23 Na2 O35 . . 79.3(3)
O23 Na2 O1AA . 6 162.8(6)
O1AA Na2 O35 6 . 83.5(5)
O4AA Na2 O19 . 7 71.6(8)
O4AA Na2 O23 . . 76.5(8)
O4AA Na2 O35 . . 143.0(8)
O4AA Na2 O1AA . 6 118.8(9)
W1 O1 Y3 . 6_556 157.6(4)
W3 O3 Y3 . 4 154.0(5)
W2 O4 W1 . . 119.1(4)
W2 O5 W3 . . 118.9(4)
Na1 O6 Na1 . 7_556 105.1(3)
W1 O6 Na1 . 7_556 105.1(3)
W1 O6 Na1 . . 113.9(4)
W1 O6 W3 . . 118.5(4)
W3 O6 Na1 . . 112.6(4)
W3 O6 Na1 . 7_556 99.1(3)
W1 O7 W6 . . 143.9(5)
W2 O8 W7 . . 144.6(4)
W2 O9 W8 . . 146.1(4)
W3 O10 W9 . . 146.1(4)
W3 O11 Na1 . 7_556 104.1(3)
W3 O11 W4 . . 143.9(4)
W4 O11 Na1 . 7_556 111.9(3)
W1 O12 Na1 . 7_556 102.7(3)
W1 O12 W5 . . 143.4(4)
W5 O12 Na1 . 7_556 112.0(3)
Ge1 O13 W1 . . 122.9(4)
Ge1 O13 W2 . . 122.3(4)
Ge1 O13 W3 . . 121.6(4)
W1 O13 W2 . . 94.0(3)
W1 O13 W3 . . 95.2(3)
W3 O13 W2 . . 93.4(3)
W7 O17 Y3 . . 154.6(4)
W8 O18 K1 . . 144.7(4)
W9 O19 Na2 . 7 154.8(5)
W5 O20 W4 . . 163.9(5)
W6 O21 W5 . . 117.5(4)
W6 O22 K2 . . 95.4(3)
W7 O22 K2 . . 93.4(3)
W7 O22 W6 . . 164.3(5)
W7 O23 Na2 . . 120.8(4)
W8 O23 Na2 . . 110.6(3)
W8 O23 W7 . . 117.3(4)
W8 O24 K1 . 7 95.3(3)
W9 O24 K1 . 7 93.0(3)
W9 O24 W8 . . 164.4(5)
W4 O25 W9 . . 117.5(4)
Ge1 O26 W4 . . 123.2(4)
Ge1 O26 W9 . . 124.1(4)
W9 O26 W4 . . 95.3(3)
Ge1 O27 W5 . . 124.6(4)
Ge1 O27 W6 . . 125.1(4)
W6 O27 W5 . . 94.9(3)
Ge1 O28 W7 . . 123.9(4)
Ge1 O28 W8 . . 124.0(4)
W7 O28 W8 . . 94.5(3)
W4 O29 K1 . 8_556 118.4(4)
W4 O29 Y2 . . 130.6(4)
Y2 O29 K1 . 8_556 94.4(3)
W6 O30 K2 . . 118.3(3)
W6 O30 Y1 . 2_655 129.3(4)
Y1 O30 K2 2_655 . 94.2(3)
W7 O31 K2 . . 116.4(3)
W7 O31 Y1 . . 129.6(4)
Y1 O31 K2 . . 96.1(3)
W8 O32 K1 . 7 116.3(4)
W8 O32 Y1 . . 130.4(4)
Y1 O32 K1 . 7 95.4(3)
W9 O33 K1 . 7 113.5(4)
W9 O33 Y2 . . 129.8(4)
Y2 O33 K1 . 7 98.5(3)
Y1 O35 Na2 . . 119.8(4)
W5 O36 K1 . 8_556 119.1(4)
W5 O36 Y1 . 2_655 130.4(4)
Y1 O36 K1 2_655 8_556 95.4(3)
C1 O37 K2 . . 180.0
C1 O37 Y1 . 2_655 92.9(3)
C1 O37 Y1 . . 92.9(3)
Y1 O37 K2 2_655 . 87.1(3)
Y1 O37 K2 . . 87.1(3)
Y1 O37 Y1 . 2_655 174.2(5)
C1 O38 K1 . 7 178.1(7)
C1 O38 Y1 . . 92.5(7)
C1 O38 Y2 . . 93.1(7)
Y1 O38 K1 . 7 85.9(2)
Y2 O38 K1 . 7 88.5(2)
Y2 O38 Y1 . . 174.3(4)
O1 W1 O4 . . 96.9(3)
O1 W1 O6 . . 97.0(3)
O1 W1 O7 . . 102.4(4)
O1 W1 O12 . . 101.0(3)
O1 W1 O13 . . 167.1(3)
O4 W1 O13 . . 74.0(3)
O6 W1 O4 . . 85.6(3)
O6 W1 O13 . . 73.5(3)
O7 W1 O4 . . 89.2(3)
O7 W1 O6 . . 160.4(3)
O7 W1 O12 . . 89.1(4)
O7 W1 O13 . . 87.0(3)
O12 W1 O4 . . 162.0(3)
O12 W1 O6 . . 90.0(3)
O12 W1 O13 . . 87.9(3)
O2 W2 O4 . . 98.8(4)
O2 W2 O5 . . 98.7(4)
O2 W2 O8 . . 102.5(4)
O2 W2 O9 . . 103.8(4)
O2 W2 O13 . . 168.6(3)
O4 W2 O5 . . 86.6(3)
O4 W2 O13 . . 72.9(3)
O5 W2 O13 . . 73.4(3)
O8 W2 O4 . . 89.1(3)
O8 W2 O5 . . 158.8(3)
O8 W2 O13 . . 85.4(3)
O9 W2 O4 . . 157.3(3)
O9 W2 O5 . . 88.2(3)
O9 W2 O8 . . 87.9(3)
O9 W2 O13 . . 84.5(3)
O3 W3 Na1 . 7_556 81.5(3)
O3 W3 O5 . . 99.3(4)
O3 W3 O6 . . 98.8(4)
O3 W3 O10 . . 102.5(4)
O3 W3 O11 . . 101.3(4)
O3 W3 O13 . . 169.5(3)
O5 W3 Na1 . 7_556 133.6(2)
O5 W3 O6 . . 85.1(3)
O5 W3 O13 . . 74.1(3)
O6 W3 Na1 . 7_556 49.6(3)
O6 W3 O13 . . 72.8(3)
O10 W3 Na1 . 7_556 135.6(3)
O10 W3 O5 . . 89.9(3)
O10 W3 O6 . . 158.6(3)
O10 W3 O11 . . 89.6(3)
O10 W3 O13 . . 85.9(3)
O11 W3 Na1 . 7_556 47.0(3)
O11 W3 O5 . . 159.1(3)
O11 W3 O6 . . 87.9(3)
O11 W3 O13 . . 85.0(3)
O13 W3 Na1 . 7_556 97.0(2)
O11 W4 O26 . . 81.6(3)
O14 W4 O11 . . 95.1(4)
O14 W4 O20 . . 100.2(4)
O14 W4 O25 . . 99.3(4)
O14 W4 O26 . . 172.3(4)
O14 W4 O29 . . 101.5(4)
O20 W4 O11 . . 83.5(3)
O20 W4 O25 . . 157.2(3)
O20 W4 O26 . . 86.3(3)
O25 W4 O11 . . 83.1(3)
O25 W4 O26 . . 73.5(3)
O29 W4 O11 . . 163.4(3)
O29 W4 O20 . . 93.7(4)
O29 W4 O25 . . 93.9(4)
O29 W4 O26 . . 81.9(3)
O12 W5 K1 . 8_556 145.3(2)
O12 W5 O27 . . 82.1(3)
O15 W5 K1 . 8_556 92.6(3)
O15 W5 O12 . . 93.3(3)
O15 W5 O20 . . 100.3(4)
O15 W5 O21 . . 98.2(4)
O15 W5 O27 . . 171.0(3)
O15 W5 O36 . . 101.7(4)
O20 W5 K1 . 8_556 60.8(3)
O20 W5 O12 . . 84.4(3)
O20 W5 O21 . . 157.1(3)
O20 W5 O27 . . 86.9(3)
O21 W5 K1 . 8_556 131.6(2)
O21 W5 O12 . . 81.2(3)
O21 W5 O27 . . 73.5(3)
O27 W5 K1 . 8_556 95.7(2)
O36 W5 K1 . 8_556 37.9(3)
O36 W5 O12 . . 164.8(3)
O36 W5 O20 . . 95.6(4)
O36 W5 O21 . . 93.7(3)
O36 W5 O27 . . 82.8(3)
O7 W6 K2 . . 140.3(2)
O7 W6 O27 . . 81.6(3)
O16 W6 K2 . . 94.5(3)
O16 W6 O7 . . 93.4(4)
O16 W6 O21 . . 99.7(3)
O16 W6 O22 . . 100.5(4)
O16 W6 O27 . . 172.4(3)
O16 W6 O30 . . 101.7(4)
O21 W6 K2 . . 133.6(2)
O21 W6 O7 . . 82.8(3)
O21 W6 O22 . . 156.5(3)
O21 W6 O27 . . 74.1(3)
O22 W6 K2 . . 56.2(2)
O22 W6 O7 . . 84.1(3)
O22 W6 O27 . . 84.7(3)
O27 W6 K2 . . 93.0(2)
O30 W6 K2 . . 38.5(2)
O30 W6 O7 . . 164.9(3)
O30 W6 O21 . . 95.2(3)
O30 W6 O22 . . 92.4(3)
O30 W6 O27 . . 83.5(3)
O8 W7 K2 . . 144.6(2)
O8 W7 O28 . . 83.8(3)
O17 W7 K2 . . 90.7(3)
O17 W7 O8 . . 95.8(3)
O17 W7 O22 . . 100.5(4)
O17 W7 O23 . . 98.1(3)
O17 W7 O28 . . 173.1(3)
O17 W7 O31 . . 98.0(4)
O22 W7 K2 . . 58.2(2)
O22 W7 O8 . . 86.4(3)
O22 W7 O23 . . 159.4(3)
O22 W7 O28 . . 86.4(3)
O23 W7 K2 . . 130.5(2)
O23 W7 O8 . . 82.9(3)
O23 W7 O28 . . 75.0(3)
O28 W7 K2 . . 93.6(2)
O31 W7 K2 . . 39.1(2)
O31 W7 O8 . . 165.7(3)
O31 W7 O22 . . 94.7(3)
O31 W7 O23 . . 91.4(3)
O31 W7 O28 . . 82.0(3)
O9 W8 K1 . 7 140.4(2)
O9 W8 O28 . . 80.7(3)
O18 W8 K1 . 7 95.1(3)
O18 W8 O9 . . 94.0(4)
O18 W8 O23 . . 98.3(4)
O18 W8 O24 . . 102.7(4)
O18 W8 O28 . . 170.4(3)
O18 W8 O32 . . 102.9(4)
O23 W8 K1 . 7 132.8(2)
O23 W8 O9 . . 83.4(3)
O23 W8 O28 . . 73.1(3)
O24 W8 K1 . 7 56.2(2)
O24 W8 O9 . . 84.2(3)
O24 W8 O23 . . 156.3(3)
O24 W8 O28 . . 85.0(3)
O28 W8 K1 . 7 94.03(19)
O32 W8 K1 . 7 39.9(3)
O32 W8 O9 . . 163.0(3)
O32 W8 O23 . . 92.9(3)
O32 W8 O24 . . 93.0(4)
O32 W8 O28 . . 82.3(3)
O10 W9 K1 . 7 142.5(2)
O10 W9 O26 . . 81.0(3)
O19 W9 K1 . 7 94.0(3)
O19 W9 O10 . . 93.5(4)
O19 W9 O24 . . 101.9(4)
O19 W9 O25 . . 96.2(4)
O19 W9 O26 . . 169.1(3)
O19 W9 O33 . . 101.9(4)
O24 W9 K1 . 7 58.4(2)
O24 W9 O10 . . 84.1(3)
O24 W9 O25 . . 157.3(3)
O24 W9 O26 . . 87.0(3)
O25 W9 K1 . 7 134.2(2)
O25 W9 O10 . . 81.2(3)
O25 W9 O26 . . 73.7(3)
O26 W9 K1 . 7 96.08(19)
O33 W9 K1 . 7 41.5(3)
O33 W9 O10 . . 163.9(3)
O33 W9 O24 . . 96.9(4)
O33 W9 O25 . . 92.6(3)
O33 W9 O26 . . 83.0(3)
C1 Y1 K1 . 7 81.3(3)
C1 Y1 K2 . . 79.4(3)
K2 Y1 K1 . 7 160.69(8)
O30 Y1 C1 2_655 . 103.9(3)
O30 Y1 K1 2_655 7 138.5(2)
O30 Y1 K2 2_655 . 49.01(19)
O30 Y1 O35 2_655 . 75.3(3)
O30 Y1 O36 2_655 2_655 91.6(3)
O30 Y1 O37 2_655 . 83.8(3)
O30 Y1 O38 2_655 . 122.6(3)
O31 Y1 C1 . . 102.5(3)
O31 Y1 K1 . 7 138.4(2)
O31 Y1 K2 . . 47.3(2)
O31 Y1 O30 . 2_655 81.6(3)
O31 Y1 O35 . . 77.9(3)
O31 Y1 O36 . 2_655 155.1(3)
O31 Y1 O37 . . 82.1(3)
O31 Y1 O38 . . 121.9(3)
O32 Y1 C1 . . 105.2(3)
O32 Y1 K1 . 7 48.7(2)
O32 Y1 K2 . . 137.4(2)
O32 Y1 O30 . 2_655 150.9(3)
O32 Y1 O31 . . 91.4(3)
O32 Y1 O35 . . 75.6(3)
O32 Y1 O36 . 2_655 82.9(3)
O32 Y1 O37 . . 123.4(3)
O32 Y1 O38 . . 85.0(3)
O35 Y1 C1 . . 179.0(2)
O35 Y1 K1 . 7 98.9(2)
O35 Y1 K2 . . 100.4(2)
O35 Y1 O37 . . 152.8(3)
O35 Y1 O38 . . 152.9(3)
O36 Y1 C1 2_655 . 102.4(3)
O36 Y1 K1 2_655 7 47.7(2)
O36 Y1 K2 2_655 . 138.5(2)
O36 Y1 O35 2_655 . 77.1(3)
O36 Y1 O37 2_655 . 121.2(3)
O36 Y1 O38 2_655 . 81.9(3)
O37 Y1 C1 . . 27.0(4)
O37 Y1 K1 . 7 108.3(3)
O37 Y1 K2 . . 52.4(3)
O37 Y1 O38 . . 54.2(3)
O38 Y1 C1 . . 27.2(3)
O38 Y1 K1 . 7 54.05(19)
O38 Y1 K2 . . 106.66(19)
C1 Y2 K1 . 8_556 79.82(6)
C1 Y2 K1 . 7 79.82(6)
K1 Y2 K1 7 8_556 159.63(11)
O29 Y2 C1 2_655 . 103.4(2)
O29 Y2 C1 . . 103.4(2)
O29 Y2 K1 2_655 7 50.1(2)
O29 Y2 K1 . 8_556 50.1(2)
O29 Y2 K1 2_655 8_556 136.4(2)
O29 Y2 K1 . 7 136.4(2)
O29 Y2 O29 . 2_655 153.2(4)
O29 Y2 O33 2_655 2_655 91.8(3)
O29 Y2 O33 . . 91.8(3)
O29 Y2 O33 . 2_655 82.4(3)
O29 Y2 O33 2_655 . 82.4(3)
O29 Y2 O34 2_655 . 76.6(2)
O29 Y2 O34 . . 76.6(2)
O29 Y2 O38 2_655 . 83.3(3)
O29 Y2 O38 . 2_655 83.3(3)
O29 Y2 O38 2_655 2_655 121.9(3)
O29 Y2 O38 . . 121.9(3)
O33 Y2 C1 . . 102.6(2)
O33 Y2 C1 2_655 . 102.6(2)
O33 Y2 K1 2_655 7 140.2(2)
O33 Y2 K1 . 7 46.3(2)
O33 Y2 K1 2_655 8_556 46.3(2)
O33 Y2 K1 . 8_556 140.2(2)
O33 Y2 O33 2_655 . 154.8(4)
O33 Y2 O34 . . 77.4(2)
O33 Y2 O34 2_655 . 77.4(2)
O33 Y2 O38 2_655 . 121.9(3)
O33 Y2 O38 . 2_655 122.0(3)
O33 Y2 O38 2_655 2_655 81.9(3)
O33 Y2 O38 . . 81.9(3)
O34 Y2 C1 . . 180.0
O34 Y2 K1 . 7 100.18(6)
O34 Y2 K1 . 8_556 100.18(6)
O34 Y2 O38 . 2_655 152.76(19)
O34 Y2 O38 . . 152.76(18)
O38 Y2 C1 2_655 . 27.24(18)
O38 Y2 C1 . . 27.24(18)
O38 Y2 K1 . 8_556 107.1(2)
O38 Y2 K1 2_655 7 107.1(2)
O38 Y2 K1 2_655 8_556 52.58(19)
O38 Y2 K1 . 7 52.58(19)
O38 Y2 O38 2_655 . 54.5(4)
O1 Y3 O3 6 4_545 77.0(3)
O1 Y3 O17 6 . 130.3(3)
O1 Y3 O39 6 . 143.2(3)
O1 Y3 O40 6 . 129.7(3)
O1 Y3 O41 6 . 71.3(4)
O1 Y3 O42 6 . 73.7(3)
O1 Y3 O43 6 . 74.3(3)
O3 Y3 O17 4_545 . 146.6(3)
O3 Y3 O39 4_545 . 86.8(3)
O3 Y3 O40 4_545 . 75.6(3)
O3 Y3 O41 4_545 . 104.4(4)
O3 Y3 O42 4_545 . 74.9(3)
O3 Y3 O43 4_545 . 142.1(4)
O17 Y3 O39 . . 79.1(3)
O17 Y3 O40 . . 71.6(3)
O17 Y3 O41 . . 73.8(4)
O17 Y3 O42 . . 126.3(3)
O17 Y3 O43 . . 71.0(3)
O39 Y3 O40 . . 75.6(4)
O39 Y3 O42 . . 70.2(3)
O39 Y3 O43 . . 101.9(4)
O40 Y3 O42 . . 135.5(3)
O40 Y3 O43 . . 142.3(4)
O41 Y3 O39 . . 145.5(4)
O41 Y3 O40 . . 75.8(4)
O41 Y3 O42 . . 144.0(4)
O41 Y3 O43 . . 89.3(4)
O43 Y3 O42 . . 73.7(4)

loop_
_geom_bond_atom_site_label_1
_geom_bond_atom_site_label_2
_geom_bond_site_symmetry_2
_geom_bond_distance
C1 O37 . 1.280(19)
C1 O38 . 1.292(11)
C1 O38 2_655 1.292(11)
C1 Y1 . 2.819(8)
C1 Y1 2_655 2.819(8)
C1 Y2 . 2.818(16)
Ge1 O13 . 1.772(7)
Ge1 O26 . 1.753(8)
Ge1 O27 . 1.753(8)
Ge1 O28 . 1.748(7)
K1 O18 . 2.694(9)
K1 O24 7 3.338(9)
K1 O29 8_455 2.980(9)
K1 O32 7 2.861(9)
K1 O33 7 2.830(9)
K1 O36 8_455 2.818(9)
K1 O38 7 3.077(9)
K1 O46 . 2.749(16)
K1 W8 7 3.999(4)
K1 W9 7 3.914(4)
K1 Y1 7 3.791(4)
K1 Y2 7 3.873(4)
K2 O22 . 3.365(8)
K2 O22 2_655 3.365(8)
K2 O30 2_655 2.852(8)
K2 O30 . 2.852(8)
K2 O31 2_655 2.783(8)
K2 O31 . 2.783(8)
K2 O37 . 2.991(12)
K2 O45 2_655 2.762(12)
K2 O45 . 2.762(12)
K2 W7 2_655 3.9507(18)
K2 Y1 2_655 3.768(4)
K2 Y1 . 3.769(4)
Na1 O6 . 2.818(10)
Na1 O6 7_556 2.874(10)
Na1 O11 7_556 2.811(10)
Na1 O12 7_556 3.016(10)
Na1 W3 7_556 3.727(7)
Na1 O2AA 6_556 2.83(2)
Na2 O19 7 2.813(11)
Na2 O23 . 2.794(10)
Na2 O35 . 3.010(12)
Na2 O1AA 6 2.86(2)
Na2 O4AA . 1.82(2)
O1 W1 . 1.762(8)
O1 Y3 6_556 2.292(8)
O2 W2 . 1.732(9)
O3 W3 . 1.745(8)
O3 Y3 4 2.311(9)
O4 W1 . 1.963(8)
O4 W2 . 1.940(7)
O5 W2 . 1.951(8)
O5 W3 . 1.962(8)
O6 W1 . 1.959(8)
O6 W3 . 1.963(8)
O7 W1 . 1.860(8)
O7 W6 . 2.054(8)
O8 W2 . 1.886(8)
O8 W7 . 2.007(8)
O9 W2 . 1.868(8)
O9 W8 . 2.035(8)
O10 W3 . 1.836(8)
O10 W9 . 2.050(8)
O11 W3 . 1.854(8)
O11 W4 . 2.044(8)
O12 W1 . 1.863(8)
O12 W5 . 2.077(8)
O13 W1 . 2.268(7)
O13 W2 . 2.335(7)
O13 W3 . 2.297(7)
O14 W4 . 1.729(9)
O15 W5 . 1.744(8)
O16 W6 . 1.733(8)
O17 W7 . 1.757(8)
O17 Y3 . 2.327(8)
O18 W8 . 1.719(8)
O19 W9 . 1.720(9)
O20 W4 . 1.914(8)
O20 W5 . 1.896(8)
O21 W5 . 1.953(8)
O21 W6 . 1.925(7)
O22 W6 . 1.928(8)
O22 W7 . 1.879(8)
O23 W7 . 1.945(8)
O23 W8 . 1.940(8)
O24 W8 . 1.916(8)
O24 W9 . 1.877(8)
O25 W4 . 1.934(8)
O25 W9 . 1.975(8)
O26 W4 . 2.282(7)
O26 W9 . 2.242(8)
O27 W5 . 2.251(7)
O27 W6 . 2.248(8)
O28 W7 . 2.217(7)
O28 W8 . 2.301(7)
O29 W4 . 1.799(8)
O29 Y2 . 2.257(8)
O30 W6 . 1.802(8)
O30 Y1 2_655 2.265(8)
O31 W7 . 1.827(8)
O31 Y1 . 2.263(8)
O32 W8 . 1.802(8)
O32 Y1 . 2.235(8)
O33 W9 . 1.802(8)
O33 Y2 . 2.262(8)
O34 Y2 . 2.416(16)
O35 Y1 . 2.392(9)
O36 W5 . 1.790(8)
O36 Y1 2_655 2.285(8)
O37 Y1 . 2.4476(12)
O37 Y1 2_655 2.4477(12)
O38 Y1 . 2.448(8)
O38 Y2 . 2.435(8)
O39 Y3 . 2.350(10)
O40 Y3 . 2.364(10)
O41 Y3 . 2.334(13)
O42 Y3 . 2.462(10)
O43 Y3 . 2.398(12)
